data_4037669
loop_
_publ_author_name
'Hsueh, Nai-Chen'
'Tsai, Min-Chen'
'Chang, Meng-Yang'
'Chen, Hsing-Yin'

_publ_section_title
;
 Construction of Sulfonyl Dihydrobenzo[<i>c</i>]xanthen-7-ones Core via
 NH<sub>4</sub>OAc/PdCl<sub>2</sub>/CuCl<sub>2</sub>-Mediated Double
 Cyclocondensation of \a-Sulfonyl <i>o</i>-Hydroxyacetophenones with
 2-Allylbenzaldehydes.
;
_journal_name_full 'The Journal of organic chemistry'
_journal_paper_doi 10.1021/acs.joc.9b02387
_journal_year 2019
_chemical_formula_sum 'C26 H22 O6 S'
_chemical_formula_weight 462.49
_space_group_crystal_system triclinic
_space_group_IT_number 2
_space_group_name_Hall '-P 1'
_space_group_name_H-M_alt 'P -1'
_atom_sites_solution_hydrogens geom
_audit_creation_method SHELXL-2014/6
_cell_angle_alpha 109.144(3)
_cell_angle_beta 96.624(3)
_cell_angle_gamma 105.578(3)
_cell_formula_units_Z 2
_cell_length_a 8.9974(4)
_cell_length_b 11.1134(5)
_cell_length_c 12.3498(6)
_cell_measurement_reflns_used 6512
_cell_measurement_temperature 100(2)
_cell_measurement_theta_max 26.4280
_cell_measurement_theta_min 2.6067
_cell_volume 1095.29(9)
_computing_cell_refinement 'SAINT V8.34A (Bruker AXS Inc., 2013)'
_computing_data_collection 'Bruker APEX2'
_computing_data_reduction 'SAINT V8.34A (Bruker AXS Inc., 2013)'
_computing_molecular_graphics 'Bruker SHELXTL'
_computing_publication_material 'Bruker SHELXTL'
_computing_structure_refinement 'SHELXL-2014/6 (Sheldrick, 2014)'
_diffrn_ambient_temperature 100(2)
_diffrn_detector_area_resol_mean 8.3333
_diffrn_measured_fraction_theta_full 0.996
_diffrn_measured_fraction_theta_max 0.992
_diffrn_measurement_device_type 'Bruker APEX-II CCD'
_diffrn_measurement_method '\f and \w scans'
_diffrn_radiation_type MoK\a
_diffrn_radiation_wavelength 0.71073
_diffrn_reflns_av_R_equivalents 0.0323
_diffrn_reflns_av_unetI/netI 0.0350
_diffrn_reflns_Laue_measured_fraction_full 0.996
_diffrn_reflns_Laue_measured_fraction_max 0.992
_diffrn_reflns_limit_h_max 11
_diffrn_reflns_limit_h_min -10
_diffrn_reflns_limit_k_max 13
_diffrn_reflns_limit_k_min -13
_diffrn_reflns_limit_l_max 15
_diffrn_reflns_limit_l_min -15
_diffrn_reflns_number 15012
_diffrn_reflns_point_group_measured_fraction_full 0.996
_diffrn_reflns_point_group_measured_fraction_max 0.992
_diffrn_reflns_theta_full 25.242
_diffrn_reflns_theta_max 26.439
_diffrn_reflns_theta_min 1.791
_exptl_absorpt_coefficient_mu 0.190
_exptl_absorpt_correction_T_max 0.9485
_exptl_absorpt_correction_T_min 0.8472
_exptl_absorpt_correction_type multi-scan
_exptl_absorpt_process_details 'SADABS V2014/4 (Bruker AXS Inc.)'
_exptl_crystal_colour colorless
_exptl_crystal_density_diffrn 1.402
_exptl_crystal_density_meas ?
_exptl_crystal_density_method 'not measured'
_exptl_crystal_description lump
_exptl_crystal_F_000 484
_exptl_crystal_size_max 0.18
_exptl_crystal_size_mid 0.15
_exptl_crystal_size_min 0.10
_refine_diff_density_max 0.364
_refine_diff_density_min -0.412
_refine_diff_density_rms 0.052
_refine_ls_extinction_method none
_refine_ls_goodness_of_fit_ref 1.062
_refine_ls_hydrogen_treatment constr
_refine_ls_matrix_type full
_refine_ls_number_parameters 301
_refine_ls_number_reflns 4477
_refine_ls_number_restraints 0
_refine_ls_restrained_S_all 1.062
_refine_ls_R_factor_all 0.0451
_refine_ls_R_factor_gt 0.0379
_refine_ls_shift/su_max 0.001
_refine_ls_shift/su_mean 0.000
_refine_ls_structure_factor_coef Fsqd
_refine_ls_weighting_details 'w=1/[\s^2^(Fo^2^)+(0.0596P)^2^+0.1595P] where P=(Fo^2^+2Fc^2^)/3'
_refine_ls_weighting_scheme calc
_refine_ls_wR_factor_gt 0.1004
_refine_ls_wR_factor_ref 0.1058
_reflns_Friedel_coverage 0.000
_reflns_number_gt 3792
_reflns_number_total 4477
_reflns_threshold_expression 'I > 2\s(I)'
_cod_data_source_file jo9b02387_si_001.cif
_cod_data_source_block 171164lt_0m
_cod_depositor_comments
;
The following automatic conversions were performed:

data item '_exptl_crystal_density_meas' value 'not measured' was
changed to '?' -- the value is perceived as not measured.

Automatic conversion script
Id: cif_fix_values 7556 2019-12-06 15:28:31Z antanas 
;
_cod_database_code 4037669
_shelx_space_group_comment
;
The symmetry employed for this shelxl refinement is uniquely defined
by the following loop, which should always be used as a source of
symmetry information in preference to the above space-group names.
They are only intended as comments.
;
_shelxl_version_number 2014/6

loop_
_space_group_symop_operation_xyz
'x, y, z'
'-x, -y, -z'

loop_
_atom_site_label
_atom_site_type_symbol
_atom_site_fract_x
_atom_site_fract_y
_atom_site_fract_z
_atom_site_U_iso_or_equiv
_atom_site_adp_type
_atom_site_occupancy
_atom_site_site_symmetry_order
_atom_site_calc_flag
_atom_site_refinement_flags_posn
_atom_site_refinement_flags_adp
S1 S 0.74924(4) 0.98571(4) 0.69979(3) 0.01828(12) Uani 1 1 d . .
O1 O 0.59541(14) 0.62324(12) 0.11509(10) 0.0309(3) Uani 1 1 d . .
O2 O 0.74647(13) 0.99850(10) 0.58763(9) 0.0226(3) Uani 1 1 d . .
O3 O 0.88130(13) 1.07468(11) 0.79547(10) 0.0254(3) Uani 1 1 d . .
O4 O 0.88622(13) 0.65523(11) 0.59613(9) 0.0238(3) Uani 1 1 d . .
O5 O 0.75898(14) 0.86539(12) 0.88492(9) 0.0269(3) Uani 1 1 d . .
O6 O 0.40783(12) 0.57240(10) 0.25991(9) 0.0229(3) Uani 1 1 d . .
C1 C 0.6961(2) 0.63889(18) 0.03516(15) 0.0331(4) Uani 1 1 d . .
H1 H 0.7518 0.7349 0.0556 0.050 Uiso 1 1 calc R U
H9 H 0.6318 0.6001 -0.0453 0.050 Uiso 1 1 calc R U
H10 H 0.7734 0.5924 0.0406 0.050 Uiso 1 1 calc R U
C2 C 0.66704(19) 0.66888(15) 0.23080(13) 0.0222(3) Uani 1 1 d . .
C3 C 0.56688(18) 0.64416(15) 0.30605(14) 0.0197(3) Uani 1 1 d . .
C4 C 0.62754(18) 0.68412(14) 0.42518(13) 0.0181(3) Uani 1 1 d . .
C5 C 0.52707(18) 0.65954(15) 0.50572(13) 0.0191(3) Uani 1 1 d . .
H16 H 0.4209 0.6013 0.4725 0.023 Uiso 1 1 calc R U
C6 C 0.57412(17) 0.71322(15) 0.62266(13) 0.0182(3) Uani 1 1 d . .
C7 C 0.74293(18) 0.80998(15) 0.67776(13) 0.0182(3) Uani 1 1 d . .
C8 C 0.57131(18) 1.00151(14) 0.73928(13) 0.0189(3) Uani 1 1 d . .
C9 C 0.44290(18) 0.97274(15) 0.65007(14) 0.0217(3) Uani 1 1 d . .
H3 H 0.4510 0.9450 0.5702 0.026 Uiso 1 1 calc R U
C10 C 0.3028(2) 0.98541(17) 0.68013(16) 0.0281(4) Uani 1 1 d . .
H22 H 0.2139 0.9672 0.6205 0.034 Uiso 1 1 calc R U
C11 C 0.2917(2) 1.02436(17) 0.79638(15) 0.0288(4) Uani 1 1 d . .
H2 H 0.1940 1.0300 0.8159 0.035 Uiso 1 1 calc R U
C12 C 0.79126(18) 0.74789(15) 0.46964(13) 0.0199(3) Uani 1 1 d . .
C13 C 0.85591(18) 0.77755(16) 0.59550(13) 0.0201(3) Uani 1 1 d . .
H8 H 0.9580 0.8540 0.6244 0.024 Uiso 1 1 calc R U
C14 C 0.95413(18) 0.66305(16) 0.70384(14) 0.0219(3) Uani 1 1 d . .
C15 C 0.92662(18) 0.74544(16) 0.80649(14) 0.0213(3) Uani 1 1 d . .
C16 C 0.80810(18) 0.81285(15) 0.80009(14) 0.0203(3) Uani 1 1 d . .
C17 C 1.00434(19) 0.75448(17) 0.91540(15) 0.0250(4) Uani 1 1 d . .
H7 H 0.9889 0.8122 0.9862 0.030 Uiso 1 1 calc R U
C18 C 1.1031(2) 0.67965(17) 0.91984(16) 0.0283(4) Uani 1 1 d . .
H6 H 1.1567 0.6864 0.9936 0.034 Uiso 1 1 calc R U
C19 C 1.1239(2) 0.59418(18) 0.81595(16) 0.0301(4) Uani 1 1 d . .
H5 H 1.1903 0.5414 0.8196 0.036 Uiso 1 1 calc R U
C20 C 1.05020(19) 0.58467(17) 0.70800(15) 0.0269(4) Uani 1 1 d . .
H4 H 1.0647 0.5256 0.6376 0.032 Uiso 1 1 calc R U
C21 C 0.88901(19) 0.77305(16) 0.39600(14) 0.0225(3) Uani 1 1 d . .
H15 H 0.9994 0.8174 0.4271 0.027 Uiso 1 1 calc R U
C22 C 0.82791(19) 0.73441(16) 0.27709(14) 0.0243(4) Uani 1 1 d . .
H14 H 0.8963 0.7528 0.2272 0.029 Uiso 1 1 calc R U
C23 C 0.3152(2) 0.65050(18) 0.23607(17) 0.0350(4) Uani 1 1 d . .
H12 H 0.3181 0.7211 0.3098 0.053 Uiso 1 1 calc R U
H11 H 0.2055 0.5921 0.1994 0.053 Uiso 1 1 calc R U
H13 H 0.3583 0.6920 0.1826 0.053 Uiso 1 1 calc R U
C24 C 0.46604(19) 0.67931(16) 0.70029(14) 0.0231(4) Uani 1 1 d . .
H18 H 0.3627 0.6167 0.6514 0.035 Uiso 1 1 calc R U
H17 H 0.4527 0.7619 0.7524 0.035 Uiso 1 1 calc R U
H19 H 0.5122 0.6373 0.7476 0.035 Uiso 1 1 calc R U
C25 C 0.56349(19) 1.04460(15) 0.85679(14) 0.0220(3) Uani 1 1 d . .
H20 H 0.6535 1.0664 0.9168 0.026 Uiso 1 1 calc R U
C26 C 0.4214(2) 1.05522(16) 0.88478(15) 0.0256(4) Uani 1 1 d . .
H21 H 0.4130 1.0837 0.9646 0.031 Uiso 1 1 calc R U

loop_
_atom_site_aniso_label
_atom_site_aniso_U_11
_atom_site_aniso_U_22
_atom_site_aniso_U_33
_atom_site_aniso_U_23
_atom_site_aniso_U_13
_atom_site_aniso_U_12
S1 0.0181(2) 0.0170(2) 0.0181(2) 0.00611(16) 0.00584(16) 0.00298(15)
O1 0.0344(7) 0.0312(7) 0.0168(6) 0.0061(5) 0.0067(5) -0.0024(5)
O2 0.0261(6) 0.0218(6) 0.0212(6) 0.0100(5) 0.0088(5) 0.0057(5)
O3 0.0214(6) 0.0232(6) 0.0224(6) 0.0038(5) 0.0027(5) -0.0003(5)
O4 0.0249(6) 0.0285(6) 0.0204(6) 0.0072(5) 0.0064(5) 0.0147(5)
O5 0.0328(7) 0.0349(7) 0.0211(6) 0.0123(5) 0.0126(5) 0.0186(6)
O6 0.0206(6) 0.0182(6) 0.0244(6) 0.0069(5) 0.0016(5) 0.0006(5)
C1 0.0432(11) 0.0300(9) 0.0205(9) 0.0087(7) 0.0122(8) 0.0019(8)
C2 0.0286(9) 0.0169(8) 0.0174(8) 0.0043(6) 0.0067(7) 0.0040(7)
C3 0.0203(8) 0.0138(7) 0.0220(8) 0.0049(6) 0.0049(7) 0.0028(6)
C4 0.0186(8) 0.0146(7) 0.0210(8) 0.0063(6) 0.0069(6) 0.0049(6)
C5 0.0168(7) 0.0161(7) 0.0245(8) 0.0082(6) 0.0066(6) 0.0038(6)
C6 0.0182(8) 0.0160(7) 0.0234(8) 0.0088(6) 0.0089(6) 0.0067(6)
C7 0.0180(8) 0.0193(8) 0.0187(8) 0.0071(6) 0.0070(6) 0.0071(6)
C8 0.0209(8) 0.0145(7) 0.0236(8) 0.0085(6) 0.0081(7) 0.0063(6)
C9 0.0236(8) 0.0185(8) 0.0220(8) 0.0073(7) 0.0062(7) 0.0050(7)
C10 0.0224(9) 0.0280(9) 0.0336(10) 0.0127(8) 0.0050(7) 0.0068(7)
C11 0.0263(9) 0.0285(9) 0.0375(11) 0.0143(8) 0.0161(8) 0.0121(8)
C12 0.0199(8) 0.0192(8) 0.0207(8) 0.0059(6) 0.0079(6) 0.0072(6)
C13 0.0175(8) 0.0224(8) 0.0206(8) 0.0075(7) 0.0070(6) 0.0067(6)
C14 0.0151(8) 0.0255(8) 0.0251(9) 0.0109(7) 0.0053(7) 0.0044(7)
C15 0.0177(8) 0.0232(8) 0.0237(9) 0.0101(7) 0.0067(7) 0.0053(7)
C16 0.0205(8) 0.0207(8) 0.0206(8) 0.0091(7) 0.0074(7) 0.0051(7)
C17 0.0220(8) 0.0270(9) 0.0252(9) 0.0107(7) 0.0061(7) 0.0054(7)
C18 0.0234(9) 0.0335(10) 0.0301(10) 0.0168(8) 0.0018(7) 0.0081(7)
C19 0.0237(9) 0.0330(10) 0.0399(11) 0.0175(8) 0.0081(8) 0.0138(8)
C20 0.0224(9) 0.0279(9) 0.0320(10) 0.0099(8) 0.0098(7) 0.0108(7)
C21 0.0185(8) 0.0228(8) 0.0237(9) 0.0065(7) 0.0088(7) 0.0041(7)
C22 0.0269(9) 0.0215(8) 0.0236(9) 0.0070(7) 0.0127(7) 0.0052(7)
C23 0.0263(9) 0.0316(10) 0.0453(11) 0.0168(9) 0.0009(8) 0.0064(8)
C24 0.0239(8) 0.0209(8) 0.0268(9) 0.0110(7) 0.0119(7) 0.0058(7)
C25 0.0290(9) 0.0176(8) 0.0214(8) 0.0079(7) 0.0073(7) 0.0091(7)
C26 0.0340(9) 0.0240(8) 0.0254(9) 0.0113(7) 0.0148(8) 0.0139(7)

loop_
_atom_type_symbol
_atom_type_description
_atom_type_scat_dispersion_real
_atom_type_scat_dispersion_imag
_atom_type_scat_source
C C 0.0033 0.0016 'International Tables Vol C Tables 4.2.6.8 and 6.1.1.4'
H H 0.0000 0.0000 'International Tables Vol C Tables 4.2.6.8 and 6.1.1.4'
O O 0.0106 0.0060 'International Tables Vol C Tables 4.2.6.8 and 6.1.1.4'
S S 0.1246 0.1234 'International Tables Vol C Tables 4.2.6.8 and 6.1.1.4'

loop_
_geom_angle_atom_site_label_1
_geom_angle_atom_site_label_2
_geom_angle_atom_site_label_3
_geom_angle
O2 S1 O3 118.27(7)
O2 S1 C8 107.13(7)
O3 S1 C8 109.80(7)
O2 S1 C7 107.25(6)
O3 S1 C7 107.18(7)
C8 S1 C7 106.63(7)
C2 O1 C1 116.97(13)
C14 O4 C13 114.54(11)
C3 O6 C23 114.11(12)
O1 C1 H1 109.5
O1 C1 H9 109.5
H1 C1 H9 109.5
O1 C1 H10 109.5
H1 C1 H10 109.5
H9 C1 H10 109.5
O1 C2 C22 124.87(14)
O1 C2 C3 115.76(14)
C22 C2 C3 119.36(15)
O6 C3 C4 119.42(14)
O6 C3 C2 119.82(14)
C4 C3 C2 120.66(14)
C3 C4 C12 118.95(14)
C3 C4 C5 122.09(14)
C12 C4 C5 118.94(14)
C6 C5 C4 124.50(14)
C6 C5 H16 117.8
C4 C5 H16 117.8
C5 C6 C24 121.66(14)
C5 C6 C7 118.54(13)
C24 C6 C7 119.80(13)
C6 C7 C16 112.99(12)
C6 C7 C13 111.25(12)
C16 C7 C13 110.14(12)
C6 C7 S1 110.02(10)
C16 C7 S1 106.14(10)
C13 C7 S1 105.95(10)
C25 C8 C9 121.90(15)
C25 C8 S1 120.07(12)
C9 C8 S1 118.01(12)
C10 C9 C8 118.50(15)
C10 C9 H3 120.8
C8 C9 H3 120.8
C11 C10 C9 120.32(16)
C11 C10 H22 119.8
C9 C10 H22 119.8
C10 C11 C26 120.66(16)
C10 C11 H2 119.7
C26 C11 H2 119.7
C21 C12 C4 120.31(15)
C21 C12 C13 121.53(14)
C4 C12 C13 118.01(13)
O4 C13 C12 104.77(12)
O4 C13 C7 109.04(12)
C12 C13 C7 114.68(12)
O4 C13 H8 109.4
C12 C13 H8 109.4
C7 C13 H8 109.4
O4 C14 C20 117.87(14)
O4 C14 C15 121.19(13)
C20 C14 C15 120.93(15)
C14 C15 C17 119.10(14)
C14 C15 C16 120.19(14)
C17 C15 C16 120.53(14)
O5 C16 C15 122.73(14)
O5 C16 C7 120.78(13)
C15 C16 C7 116.46(13)
C18 C17 C15 120.01(15)
C18 C17 H7 120.0
C15 C17 H7 120.0
C17 C18 C19 119.78(16)
C17 C18 H6 120.1
C19 C18 H6 120.1
C20 C19 C18 121.25(15)
C20 C19 H5 119.4
C18 C19 H5 119.4
C19 C20 C14 118.83(15)
C19 C20 H4 120.6
C14 C20 H4 120.6
C12 C21 C22 120.66(15)
C12 C21 H15 119.7
C22 C21 H15 119.7
C21 C22 C2 120.04(15)
C21 C22 H14 120.0
C2 C22 H14 120.0
O6 C23 H12 109.5
O6 C23 H11 109.5
H12 C23 H11 109.5
O6 C23 H13 109.5
H12 C23 H13 109.5
H11 C23 H13 109.5
C6 C24 H18 109.5
C6 C24 H17 109.5
H18 C24 H17 109.5
C6 C24 H19 109.5
H18 C24 H19 109.5
H17 C24 H19 109.5
C26 C25 C8 118.59(15)
C26 C25 H20 120.7
C8 C25 H20 120.7
C11 C26 C25 119.99(15)
C11 C26 H21 120.0
C25 C26 H21 120.0

loop_
_geom_bond_atom_site_label_1
_geom_bond_atom_site_label_2
_geom_bond_distance
S1 O2 1.4362(11)
S1 O3 1.4369(11)
S1 C8 1.7625(15)
S1 C7 1.8653(15)
O1 C2 1.3605(19)
O1 C1 1.435(2)
O4 C14 1.3632(18)
O4 C13 1.4588(18)
O5 C16 1.2158(18)
O6 C3 1.3818(18)
O6 C23 1.4263(19)
C1 H1 0.9800
C1 H9 0.9800
C1 H10 0.9800
C2 C22 1.386(2)
C2 C3 1.407(2)
C3 C4 1.384(2)
C4 C12 1.404(2)
C4 C5 1.461(2)
C5 C6 1.334(2)
C5 H16 0.9500
C6 C24 1.504(2)
C6 C7 1.527(2)
C7 C16 1.543(2)
C7 C13 1.546(2)
C8 C25 1.388(2)
C8 C9 1.388(2)
C9 C10 1.384(2)
C9 H3 0.9500
C10 C11 1.381(2)
C10 H22 0.9500
C11 C26 1.384(2)
C11 H2 0.9500
C12 C21 1.378(2)
C12 C13 1.488(2)
C13 H8 1.0000
C14 C20 1.390(2)
C14 C15 1.393(2)
C15 C17 1.402(2)
C15 C16 1.467(2)
C17 C18 1.378(2)
C17 H7 0.9500
C18 C19 1.391(3)
C18 H6 0.9500
C19 C20 1.376(2)
C19 H5 0.9500
C20 H4 0.9500
C21 C22 1.384(2)
C21 H15 0.9500
C22 H14 0.9500
C23 H12 0.9800
C23 H11 0.9800
C23 H13 0.9800
C24 H18 0.9800
C24 H17 0.9800
C24 H19 0.9800
C25 C26 1.387(2)
C25 H20 0.9500
C26 H21 0.9500
